data_1553042
loop_
_publ_author_name
'Ie, Machiko'
'Setsune, Jun-ichiro'
'Eda, Kazuo'
'Tsuda, Akihiko'

_publ_section_title
;
 Chiroptical sensing of oligonucleotides with a cyclic octapyrrole
;
_journal_issue 1
_journal_name_full 'Organic Chemistry Frontiers'
_journal_page_first 29
_journal_paper_doi 10.1039/C4QO00268G
_journal_volume 2
_journal_year 2015
_chemical_formula_moiety 'C86 H92 N8, C6 H6'
_chemical_formula_sum 'C92 H98 N8'
_chemical_formula_weight 1315.79
_space_group_IT_number 34
_space_group_name_Hall 'P 2 -2n'
_space_group_name_H-M_alt 'P n n 2'
_symmetry_cell_setting orthorhombic
_symmetry_space_group_name_Hall 'P 2 -2n'
_symmetry_space_group_name_H-M 'P n n 2'
_atom_sites_solution_hydrogens geom
_atom_sites_solution_primary direct
_atom_sites_solution_secondary difmap
_audit_block_doi 10.5517/cc13hfpq
_audit_creation_method SHELXL-97
_audit_update_record
;
2014-10-08 deposited with the CCDC.
2014-11-28 downloaded from the CCDC.
;
_cell_angle_alpha 90.00
_cell_angle_beta 90.00
_cell_angle_gamma 90.00
_cell_formula_units_Z 2
_cell_length_a 15.865(4)
_cell_length_b 16.430(4)
_cell_length_c 14.961(4)
_cell_measurement_reflns_used 6318
_cell_measurement_temperature 173(2)
_cell_measurement_theta_max 23.62
_cell_measurement_theta_min 2.25
_cell_volume 3899.8(17)
_computing_cell_refinement 'APEXII (Bruker AXS, 2006)'
_computing_data_collection 'APEXII (Bruker AXS, 2006)'
_computing_data_reduction 'SAINT (Bruker AXS, 2004)'
_computing_molecular_graphics 'Bruker XSHELL ver. 6.3.1'
_computing_publication_material 'Bruker XSHELL ver. 6.3.1'
_computing_structure_refinement 'SHELXL-97 (Sheldrick, 2008)'
_computing_structure_solution 'SHELXS-97 (Sheldrick, 2008)'
_diffrn_ambient_temperature 173(2)
_diffrn_measured_fraction_theta_full 0.994
_diffrn_measured_fraction_theta_max 0.994
_diffrn_measurement_device_type 'CCD area detector'
_diffrn_measurement_method 'phi and omega scans'
_diffrn_radiation_monochromator graphite
_diffrn_radiation_source 'fine-focus sealed tube'
_diffrn_radiation_type MoK\a
_diffrn_radiation_wavelength 0.71073
_diffrn_reflns_av_R_equivalents 0.0264
_diffrn_reflns_av_sigmaI/netI 0.0305
_diffrn_reflns_limit_h_max 19
_diffrn_reflns_limit_h_min -19
_diffrn_reflns_limit_k_max 15
_diffrn_reflns_limit_k_min -19
_diffrn_reflns_limit_l_max 14
_diffrn_reflns_limit_l_min -18
_diffrn_reflns_number 18780
_diffrn_reflns_theta_full 25.50
_diffrn_reflns_theta_max 25.50
_diffrn_reflns_theta_min 1.78
_exptl_absorpt_coefficient_mu 0.065
_exptl_absorpt_correction_T_max 0.9747
_exptl_absorpt_correction_T_min 0.9345
_exptl_absorpt_correction_type empirical
_exptl_absorpt_process_details 'program SADABS ver. 2.03(Sheldrick)'
_exptl_crystal_colour black
_exptl_crystal_density_diffrn 1.120
_exptl_crystal_density_method 'not measured'
_exptl_crystal_description prism
_exptl_crystal_F_000 1412.0
_exptl_crystal_size_max 0.40
_exptl_crystal_size_mid 0.20
_exptl_crystal_size_min 0.15
_platon_squeeze_details
; 
 This equates to 8 e-/cell, and is interpreted as a real void. Without the 
 disorder structure of the methyl and isobutyl groups, volume of the 
 void increases up to 90 ang3. We suppose that one acetonitrile molecule,  
 used as a recrystallization solvent, was in the void, since one  
 acetonitrile molecule is calculated to occupy ca. 100 ang3. This 
 acetonitrile molecule is easily released from the crystal.
;
_refine_diff_density_max 0.201
_refine_diff_density_min -0.150
_refine_diff_density_rms 0.033
_refine_ls_abs_structure_details 'Flack H D (1983), Acta Cryst. A39, 876-881'
_refine_ls_abs_structure_Flack 0(2)
_refine_ls_extinction_method none
_refine_ls_goodness_of_fit_ref 1.034
_refine_ls_hydrogen_treatment constr
_refine_ls_matrix_type full
_refine_ls_number_parameters 533
_refine_ls_number_reflns 6562
_refine_ls_number_restraints 8
_refine_ls_restrained_S_all 1.036
_refine_ls_R_factor_all 0.0511
_refine_ls_R_factor_gt 0.0433
_refine_ls_shift/su_max 0.000
_refine_ls_shift/su_mean 0.000
_refine_ls_structure_factor_coef Fsqd
_refine_ls_weighting_details 'calc w=1/[\s^2^(Fo^2^)+(0.0622P)^2^+0.5462P] where P=(Fo^2^+2Fc^2^)/3'
_refine_ls_weighting_scheme calc
_refine_ls_wR_factor_gt 0.1077
_refine_ls_wR_factor_ref 0.1132
_reflns_number_gt 5728
_reflns_number_total 6562
_reflns_threshold_expression >2sigma(I)
_cod_data_source_file c4qo00268g2.cif
_cod_data_source_block 140930_1_0ma
_cod_original_cell_volume 3899.7(17)
_cod_original_sg_symbol_Hall 'P 2 -2n '
_cod_database_code 1553042

loop_
_symmetry_equiv_pos_as_xyz
'x, y, z'
'-x, -y, z'
'x+1/2, -y+1/2, z+1/2'
'-x+1/2, y+1/2, z+1/2'

loop_
_atom_site_label
_atom_site_type_symbol
_atom_site_fract_x
_atom_site_fract_y
_atom_site_fract_z
_atom_site_U_iso_or_equiv
_atom_site_adp_type
_atom_site_occupancy
_atom_site_symmetry_multiplicity
_atom_site_calc_flag
_atom_site_refinement_flags
_atom_site_disorder_assembly
_atom_site_disorder_group
C1 C 0.19735(14) 0.22680(14) 0.1395(2) 0.0573(7) Uani 1 1 d . . .
C2 C 0.18511(13) 0.13816(14) 0.16020(16) 0.0440(5) Uani 1 1 d . A .
C3 C 0.10552(14) 0.10057(16) 0.1652(2) 0.0697(9) Uani 1 1 d . . .
H3 H 0.0529 0.1260 0.1532 0.084 Uiso 1 1 calc R A .
C4 C 0.11677(14) 0.02132(16) 0.1901(2) 0.0615(8) Uani 1 1 d . A .
H4 H 0.0740 -0.0184 0.1989 0.074 Uiso 1 1 calc R . .
C5 C 0.20482(12) 0.01008(13) 0.20018(15) 0.0377(5) Uani 1 1 d . . .
C6 C 0.24533(11) -0.06191(12) 0.22719(13) 0.0326(4) Uani 1 1 d . A .
C7 C 0.33258(11) -0.07041(12) 0.24000(14) 0.0332(4) Uani 1 1 d . . .
C8 C 0.38291(12) -0.13882(12) 0.26644(14) 0.0340(4) Uani 1 1 d . A .
C9 C 0.46552(12) -0.11249(12) 0.26966(14) 0.0337(4) Uani 1 1 d . . .
C10 C 0.46508(12) -0.02863(12) 0.24522(15) 0.0346(4) Uani 1 1 d . . .
C11 C 0.51986(12) 0.03989(11) 0.02405(15) 0.0358(4) Uani 1 1 d . . .
C12 C 0.60549(14) 0.06089(12) 0.00366(16) 0.0401(5) Uani 1 1 d . . .
C13 C 0.61131(13) 0.14407(12) 0.00968(16) 0.0390(5) Uani 1 1 d . B .
C14 C 0.52874(13) 0.17368(11) 0.03547(15) 0.0345(4) Uani 1 1 d . . .
C15 C 0.50103(13) 0.25234(12) 0.05520(14) 0.0368(5) Uani 1 1 d . B .
C16 C 0.41983(13) 0.27188(12) 0.08811(15) 0.0379(5) Uani 1 1 d . . .
C17 C 0.39047(16) 0.34924(14) 0.1107(2) 0.0595(7) Uani 1 1 d . A .
H17 H 0.4217 0.3985 0.1083 0.071 Uiso 1 1 calc R . .
C18 C 0.30798(17) 0.34089(15) 0.1371(2) 0.0656(8) Uani 1 1 d . . .
H18 H 0.2719 0.3833 0.1570 0.079 Uiso 1 1 calc R A .
C19 C 0.28653(13) 0.25826(12) 0.12924(17) 0.0419(5) Uani 1 1 d . A .
C20A C 0.1662(7) 0.2673(6) 0.2378(7) 0.084(3) Uani 0.50 1 d P A 1
H20A H 0.1680 0.3268 0.2340 0.126 Uiso 0.50 1 calc PR A 1
H20B H 0.2039 0.2488 0.2855 0.126 Uiso 0.50 1 calc PR A 1
H20C H 0.1084 0.2497 0.2510 0.126 Uiso 0.50 1 calc PR A 1
C21A C 0.1394(4) 0.2602(5) 0.0737(7) 0.084(3) Uani 0.50 1 d P A 1
H21A H 0.0822 0.2408 0.0862 0.125 Uiso 0.50 1 calc PR A 1
H21B H 0.1564 0.2424 0.0138 0.125 Uiso 0.50 1 calc PR A 1
H21C H 0.1407 0.3197 0.0767 0.125 Uiso 0.50 1 calc PR A 1
C20B C 0.1440(5) 0.2796(6) 0.1876(8) 0.085(4) Uani 0.50 1 d P A 2
H20D H 0.1397 0.3317 0.1559 0.128 Uiso 0.50 1 calc PR A 2
H20E H 0.1673 0.2888 0.2474 0.128 Uiso 0.50 1 calc PR A 2
H20F H 0.0879 0.2551 0.1928 0.128 Uiso 0.50 1 calc PR A 2
C21B C 0.1703(5) 0.2237(5) 0.0297(6) 0.081(2) Uani 0.50 1 d P A 2
H21D H 0.1137 0.2006 0.0236 0.121 Uiso 0.50 1 calc PR A 2
H21E H 0.2108 0.1898 -0.0029 0.121 Uiso 0.50 1 calc PR A 2
H21F H 0.1710 0.2790 0.0051 0.121 Uiso 0.50 1 calc PR A 2
C22 C 0.35395(14) -0.22384(13) 0.28791(19) 0.0480(6) Uani 1 1 d . . .
H22A H 0.4026 -0.2606 0.2883 0.072 Uiso 1 1 calc R A .
H22B H 0.3134 -0.2419 0.2426 0.072 Uiso 1 1 calc R . .
H22C H 0.3270 -0.2244 0.3468 0.072 Uiso 1 1 calc R . .
C23A C 0.54081(12) -0.16057(13) 0.30078(17) 0.0422(5) Uani 0.50 1 d P A 1
H23A H 0.5850 -0.1587 0.2541 0.051 Uiso 0.50 1 calc PR A 1
H23B H 0.5241 -0.2181 0.3090 0.051 Uiso 0.50 1 calc PR A 1
C24A C 0.5774(2) -0.1280(3) 0.3889(3) 0.0400(11) Uani 0.50 1 d PD A 1
H24A H 0.5906 -0.0689 0.3808 0.048 Uiso 0.50 1 calc PR A 1
C25A C 0.5141(3) -0.1357(5) 0.4634(3) 0.0562(14) Uani 0.50 1 d PD A 1
H25A H 0.4645 -0.1025 0.4497 0.084 Uiso 0.50 1 calc PR A 1
H25B H 0.5394 -0.1169 0.5195 0.084 Uiso 0.50 1 calc PR A 1
H25C H 0.4972 -0.1928 0.4696 0.084 Uiso 0.50 1 calc PR A 1
C26A C 0.6603(3) -0.1734(4) 0.4064(6) 0.075(2) Uani 0.50 1 d P A 1
H26A H 0.6809 -0.1602 0.4664 0.113 Uiso 0.50 1 calc PR A 1
H26B H 0.7024 -0.1570 0.3619 0.113 Uiso 0.50 1 calc PR A 1
H26C H 0.6506 -0.2322 0.4020 0.113 Uiso 0.50 1 calc PR A 1
C23B C 0.54081(12) -0.16057(13) 0.30078(17) 0.0422(5) Uani 0.50 1 d P A 2
H23C H 0.5925 -0.1314 0.2823 0.051 Uiso 0.50 1 calc PR A 2
H23D H 0.5406 -0.2139 0.2699 0.051 Uiso 0.50 1 calc PR A 2
C24B C 0.5452(5) -0.1761(4) 0.4044(5) 0.0734(17) Uani 0.50 1 d PD A 2
H24B H 0.4954 -0.2094 0.4229 0.088 Uiso 0.50 1 calc PR A 2
C25B C 0.5438(8) -0.0968(5) 0.4542(8) 0.123(4) Uiso 0.50 1 d PD A 2
H25D H 0.5947 -0.0656 0.4399 0.185 Uiso 0.50 1 calc PR A 2
H25E H 0.5419 -0.1075 0.5186 0.185 Uiso 0.50 1 calc PR A 2
H25F H 0.4938 -0.0656 0.4365 0.185 Uiso 0.50 1 calc PR A 2
C26B C 0.6267(5) -0.2227(6) 0.4277(6) 0.099(3) Uani 0.50 1 d P A 2
H26D H 0.6737 -0.1842 0.4320 0.148 Uiso 0.50 1 calc PR A 2
H26E H 0.6386 -0.2627 0.3808 0.148 Uiso 0.50 1 calc PR A 2
H26F H 0.6195 -0.2507 0.4850 0.148 Uiso 0.50 1 calc PR A 2
C27A C 0.67487(15) 0.00347(14) -0.02440(18) 0.0518(6) Uani 0.50 1 d P B 1
H27A H 0.6590 -0.0532 -0.0094 0.062 Uiso 0.50 1 calc PR B 1
H27B H 0.7275 0.0169 0.0079 0.062 Uiso 0.50 1 calc PR B 1
C28A C 0.6896(3) 0.0117(4) -0.1300(5) 0.0626(16) Uani 0.50 1 d PD B 1
H28A H 0.7149 0.0666 -0.1405 0.075 Uiso 0.50 1 calc PR B 1
C29A C 0.6127(5) 0.0062(6) -0.1882(6) 0.091(3) Uani 0.50 1 d PD B 1
H29A H 0.6297 0.0068 -0.2511 0.136 Uiso 0.50 1 calc PR B 1
H29B H 0.5757 0.0527 -0.1762 0.136 Uiso 0.50 1 calc PR B 1
H29C H 0.5825 -0.0444 -0.1752 0.136 Uiso 0.50 1 calc PR B 1
C30A C 0.7560(6) -0.0509(5) -0.1563(6) 0.097(3) Uani 0.50 1 d P B 1
H30A H 0.7288 -0.1037 -0.1665 0.146 Uiso 0.50 1 calc PR B 1
H30B H 0.7976 -0.0561 -0.1082 0.146 Uiso 0.50 1 calc PR B 1
H30C H 0.7843 -0.0333 -0.2113 0.146 Uiso 0.50 1 calc PR B 1
C27B C 0.67487(15) 0.00347(14) -0.02440(18) 0.0518(6) Uani 0.50 1 d P B 2
H27C H 0.7284 0.0342 -0.0212 0.062 Uiso 0.50 1 calc PR B 2
H27D H 0.6781 -0.0398 0.0215 0.062 Uiso 0.50 1 calc PR B 2
C28B C 0.6730(3) -0.0368(3) -0.1111(3) 0.0517(13) Uani 0.50 1 d PD B 2
H28B H 0.6197 -0.0693 -0.1135 0.062 Uiso 0.50 1 calc PR B 2
C29B C 0.6676(7) 0.0258(5) -0.1841(5) 0.087(3) Uani 0.50 1 d PD B 2
H29D H 0.6185 0.0608 -0.1738 0.131 Uiso 0.50 1 calc PR B 2
H29E H 0.6617 -0.0016 -0.2419 0.131 Uiso 0.50 1 calc PR B 2
H29F H 0.7189 0.0590 -0.1841 0.131 Uiso 0.50 1 calc PR B 2
C30B C 0.7451(4) -0.0958(4) -0.1232(6) 0.076(2) Uani 0.50 1 d P B 2
H30D H 0.7983 -0.0657 -0.1259 0.113 Uiso 0.50 1 calc PR B 2
H30E H 0.7372 -0.1262 -0.1790 0.113 Uiso 0.50 1 calc PR B 2
H30F H 0.7465 -0.1338 -0.0728 0.113 Uiso 0.50 1 calc PR B 2
C31 C 0.68981(15) 0.19272(15) -0.0062(2) 0.0570(7) Uani 1 1 d . . .
H31A H 0.7384 0.1560 -0.0097 0.086 Uiso 1 1 calc R B .
H31B H 0.6979 0.2312 0.0431 0.086 Uiso 1 1 calc R . .
H31C H 0.6845 0.2228 -0.0625 0.086 Uiso 1 1 calc R . .
C32 C 0.18884(11) -0.13326(12) 0.24527(14) 0.0335(4) Uani 1 1 d . . .
C33 C 0.15295(14) -0.17681(14) 0.17540(18) 0.0500(6) Uani 1 1 d . A .
H33 H 0.1630 -0.1605 0.1154 0.060 Uiso 1 1 calc R . .
C34 C 0.10271(16) -0.24369(17) 0.1927(2) 0.0675(8) Uani 1 1 d . . .
H34 H 0.0788 -0.2731 0.1442 0.081 Uiso 1 1 calc R A .
C35 C 0.08702(15) -0.26800(17) 0.2776(3) 0.0676(9) Uani 1 1 d . A .
H35 H 0.0532 -0.3146 0.2886 0.081 Uiso 1 1 calc R . .
C36 C 0.12035(17) -0.22480(17) 0.3473(2) 0.0642(8) Uani 1 1 d . . .
H36 H 0.1088 -0.2411 0.4070 0.077 Uiso 1 1 calc R A .
C37 C 0.17096(15) -0.15726(15) 0.33146(17) 0.0484(6) Uani 1 1 d . A .
H37 H 0.1934 -0.1274 0.3804 0.058 Uiso 1 1 calc R . .
C38 C 0.55826(13) 0.32325(11) 0.03825(16) 0.0387(5) Uani 1 1 d . . .
C39 C 0.57289(17) 0.34890(18) -0.0489(2) 0.0616(7) Uani 1 1 d . B .
H39 H 0.5467 0.3213 -0.0973 0.074 Uiso 1 1 calc R . .
C40 C 0.6256(2) 0.4146(2) -0.0659(3) 0.0786(9) Uani 1 1 d . . .
H40 H 0.6345 0.4325 -0.1255 0.094 Uiso 1 1 calc R B .
C41 C 0.66514(19) 0.45414(16) 0.0049(3) 0.0729(9) Uani 1 1 d . B .
H41 H 0.7019 0.4986 -0.0063 0.087 Uiso 1 1 calc R . .
C42 C 0.6513(2) 0.42931(17) 0.0888(2) 0.0742(9) Uani 1 1 d . . .
H42 H 0.6790 0.4559 0.1370 0.089 Uiso 1 1 calc R B .
C43 C 0.59670(18) 0.36489(15) 0.1063(2) 0.0608(7) Uani 1 1 d . B .
H43 H 0.5859 0.3496 0.1665 0.073 Uiso 1 1 calc R . .
C44 C 0.5000 0.5000 0.4681(5) 0.244(7) Uani 1 2 d SD . .
H44 H 0.5000 0.5000 0.5316 0.293 Uiso 1 2 calc SR . .
C45 C 0.4687(4) 0.4322(3) 0.4243(3) 0.178(3) Uani 1 1 d D . .
H45 H 0.4468 0.3872 0.4568 0.214 Uiso 1 1 calc R . .
C46 C 0.4703(3) 0.4320(2) 0.3320(2) 0.1236(16) Uani 1 1 d D . .
H46 H 0.4512 0.3858 0.2996 0.148 Uiso 1 1 calc R . .
C47 C 0.5000 0.5000 0.2875(4) 0.117(2) Uani 1 2 d SD . .
H47 H 0.5000 0.5000 0.2240 0.140 Uiso 1 2 calc SR . .
N1 N 0.24433(10) 0.08379(10) 0.18197(13) 0.0383(4) Uani 1 1 d . A .
H1N H 0.2989 0.0930 0.1844 0.046 Uiso 0.50 1 calc PR . .
N2 N 0.38597(10) -0.00418(10) 0.22800(12) 0.0357(4) Uani 1 1 d . A .
H2N H 0.3706 0.0451 0.2119 0.043 Uiso 0.50 1 calc PR . .
N3 N 0.47512(10) 0.10697(9) 0.04326(12) 0.0337(4) Uani 1 1 d . B .
H3N H 0.4215 0.1085 0.0581 0.040 Uiso 0.50 1 calc PR . .
N4 N 0.35353(11) 0.21693(10) 0.10052(13) 0.0387(4) Uani 1 1 d . A .
H4N H 0.3557 0.1641 0.0910 0.046 Uiso 0.50 1 calc PR . .

loop_
_atom_site_aniso_label
_atom_site_aniso_U_11
_atom_site_aniso_U_22
_atom_site_aniso_U_33
_atom_site_aniso_U_23
_atom_site_aniso_U_13
_atom_site_aniso_U_12
C1 0.0327(11) 0.0474(13) 0.092(2) 0.0208(13) -0.0006(13) 0.0045(10)
C2 0.0315(10) 0.0476(12) 0.0528(15) 0.0080(10) -0.0040(10) -0.0010(10)
C3 0.0269(11) 0.0604(16) 0.122(3) 0.0262(16) -0.0153(13) 0.0027(11)
C4 0.0267(10) 0.0529(15) 0.105(2) 0.0223(14) -0.0103(13) -0.0069(10)
C5 0.0249(9) 0.0455(12) 0.0427(12) 0.0068(9) -0.0020(9) -0.0037(9)
C6 0.0252(9) 0.0401(11) 0.0327(10) 0.0016(8) -0.0001(8) -0.0039(8)
C7 0.0269(9) 0.0376(10) 0.0351(11) -0.0008(8) 0.0005(8) -0.0060(8)
C8 0.0282(9) 0.0334(10) 0.0402(12) -0.0008(8) 0.0016(9) -0.0009(8)
C9 0.0273(9) 0.0368(11) 0.0371(11) -0.0028(8) 0.0021(8) 0.0005(8)
C10 0.0272(9) 0.0395(11) 0.0370(11) -0.0007(8) 0.0006(9) -0.0038(8)
C11 0.0365(10) 0.0308(10) 0.0402(12) 0.0015(8) 0.0007(9) -0.0002(8)
C12 0.0413(11) 0.0363(11) 0.0427(12) -0.0003(9) -0.0003(10) 0.0034(9)
C13 0.0392(11) 0.0340(11) 0.0437(12) -0.0014(9) -0.0029(9) -0.0024(9)
C14 0.0364(10) 0.0307(10) 0.0363(11) 0.0001(8) -0.0007(9) -0.0029(8)
C15 0.0437(12) 0.0300(10) 0.0366(11) 0.0028(8) -0.0058(9) -0.0052(9)
C16 0.0411(11) 0.0273(9) 0.0454(12) 0.0037(9) 0.0025(10) -0.0011(8)
C17 0.0524(14) 0.0332(12) 0.093(2) -0.0073(12) 0.0184(13) -0.0046(10)
C18 0.0514(14) 0.0394(13) 0.106(2) -0.0081(14) 0.0246(16) 0.0017(11)
C19 0.0375(11) 0.0368(11) 0.0514(13) 0.0065(10) 0.0018(10) 0.0026(9)
C20A 0.095(8) 0.054(5) 0.102(8) 0.002(4) 0.054(6) -0.001(5)
C21A 0.049(4) 0.081(5) 0.121(8) 0.056(5) -0.009(4) 0.003(3)
C20B 0.033(3) 0.054(4) 0.169(12) 0.006(6) 0.022(5) 0.005(3)
C21B 0.066(5) 0.078(5) 0.098(6) 0.046(4) -0.034(4) -0.011(4)
C22 0.0333(11) 0.0372(12) 0.0734(17) 0.0020(11) 0.0023(11) -0.0003(9)
C23A 0.0272(10) 0.0399(11) 0.0595(15) 0.0030(10) 0.0031(9) 0.0024(9)
C24A 0.025(2) 0.039(2) 0.056(3) 0.017(2) -0.0043(19) -0.0050(19)
C25A 0.040(3) 0.090(4) 0.038(3) 0.017(3) -0.002(2) 0.008(3)
C26A 0.036(3) 0.081(4) 0.107(6) 0.039(4) -0.022(3) -0.001(3)
C23B 0.0272(10) 0.0399(11) 0.0595(15) 0.0030(10) 0.0031(9) 0.0024(9)
C24B 0.068(4) 0.081(5) 0.071(4) 0.004(4) -0.016(3) 0.029(4)
C26B 0.076(5) 0.137(8) 0.083(6) 0.023(5) -0.021(4) 0.053(5)
C27A 0.0492(14) 0.0350(12) 0.0711(18) 0.0051(11) 0.0146(12) 0.0012(10)
C28A 0.075(4) 0.044(4) 0.069(5) 0.000(3) 0.020(4) -0.002(3)
C29A 0.123(8) 0.078(5) 0.071(5) -0.022(4) -0.021(5) 0.005(5)
C30A 0.105(6) 0.091(6) 0.096(7) -0.020(5) 0.052(5) 0.005(5)
C27B 0.0492(14) 0.0350(12) 0.0711(18) 0.0051(11) 0.0146(12) 0.0012(10)
C28B 0.054(3) 0.033(3) 0.068(4) -0.007(3) 0.019(3) -0.004(2)
C29B 0.125(8) 0.087(6) 0.050(5) 0.002(4) 0.011(5) 0.016(6)
C30B 0.055(4) 0.055(4) 0.117(7) -0.028(4) 0.025(4) -0.002(3)
C31 0.0394(13) 0.0443(13) 0.087(2) -0.0113(12) 0.0021(13) -0.0038(10)
C32 0.0219(9) 0.0368(10) 0.0418(12) 0.0022(9) 0.0013(8) -0.0010(8)
C33 0.0420(12) 0.0554(14) 0.0527(14) 0.0002(11) -0.0079(11) -0.0111(11)
C34 0.0467(14) 0.0527(16) 0.103(3) -0.0074(15) -0.0165(15) -0.0134(12)
C35 0.0381(13) 0.0487(15) 0.116(3) 0.0209(17) 0.0032(15) -0.0092(11)
C36 0.0497(15) 0.0634(17) 0.079(2) 0.0279(15) 0.0282(15) 0.0053(13)
C37 0.0448(13) 0.0508(14) 0.0496(14) 0.0039(10) 0.0102(11) -0.0009(11)
C38 0.0378(11) 0.0292(10) 0.0493(13) 0.0016(9) 0.0018(10) -0.0024(8)
C39 0.0616(16) 0.0658(17) 0.0573(17) 0.0096(13) -0.0024(13) -0.0194(14)
C40 0.078(2) 0.078(2) 0.080(2) 0.0291(17) 0.0057(17) -0.0281(17)
C41 0.0712(18) 0.0488(15) 0.099(3) 0.0084(16) 0.0094(18) -0.0262(14)
C42 0.085(2) 0.0559(16) 0.081(2) -0.0102(15) -0.0058(17) -0.0293(15)
C43 0.0759(18) 0.0490(14) 0.0575(17) -0.0017(12) -0.0018(13) -0.0194(13)
C44 0.49(2) 0.175(9) 0.064(5) 0.000 0.000 0.104(13)
C45 0.298(9) 0.138(5) 0.099(4) 0.034(4) 0.053(5) 0.069(5)
C46 0.176(5) 0.103(3) 0.092(3) 0.008(3) 0.005(3) 0.042(3)
C47 0.181(7) 0.100(4) 0.069(4) 0.000 0.000 0.033(4)
N1 0.0289(8) 0.0386(9) 0.0474(11) 0.0063(8) -0.0038(8) -0.0031(7)
N2 0.0244(8) 0.0392(9) 0.0435(10) 0.0008(8) -0.0004(7) -0.0055(7)
N3 0.0335(9) 0.0251(8) 0.0423(10) 0.0013(7) 0.0011(7) 0.0000(7)
N4 0.0376(9) 0.0297(8) 0.0488(11) 0.0026(7) -0.0023(8) 0.0005(7)

loop_
_atom_type_symbol
_atom_type_description
_atom_type_scat_dispersion_real
_atom_type_scat_dispersion_imag
_atom_type_scat_source
C C 0.0033 0.0016 'International Tables Vol C Tables 4.2.6.8 and 6.1.1.4'
H H 0.0000 0.0000 'International Tables Vol C Tables 4.2.6.8 and 6.1.1.4'
N N 0.0061 0.0033 'International Tables Vol C Tables 4.2.6.8 and 6.1.1.4'

loop_
_geom_angle_atom_site_label_1
_geom_angle_atom_site_label_2
_geom_angle_atom_site_label_3
_geom_angle
_geom_angle_site_symmetry_1
_geom_angle_site_symmetry_3
C20B C1 C21A 74.5(6) . .
C20B C1 C2 114.5(4) . .
C21A C1 C2 115.0(4) . .
C20B C1 C19 113.8(4) . .
C21A C1 C19 113.1(3) . .
C2 C1 C19 118.23(18) . .
C20B C1 C20A 30.4(4) . .
C21A C1 C20A 104.8(5) . .
C2 C1 C20A 99.5(4) . .
C19 C1 C20A 103.2(4) . .
C20B C1 C21B 111.1(5) . .
C21A C1 C21B 36.6(4) . .
C2 C1 C21B 97.9(3) . .
C19 C1 C21B 98.5(3) . .
C20A C1 C21B 141.3(5) . .
N1 C2 C3 108.93(19) . .
N1 C2 C1 127.41(19) . .
C3 C2 C1 123.5(2) . .
C4 C3 C2 108.4(2) . .
C4 C3 H3 125.8 . .
C2 C3 H3 125.8 . .
C3 C4 C5 106.4(2) . .
C3 C4 H4 126.8 . .
C5 C4 H4 126.8 . .
N1 C5 C6 125.67(16) . .
N1 C5 C4 108.06(18) . .
C6 C5 C4 126.23(19) . .
C7 C6 C5 125.00(17) . .
C7 C6 C32 119.12(17) . .
C5 C6 C32 115.87(16) . .
N2 C7 C6 120.33(17) . .
N2 C7 C8 108.04(15) . .
C6 C7 C8 131.62(17) . .
C9 C8 C7 107.01(16) . .
C9 C8 C22 124.95(18) . .
C7 C8 C22 128.04(17) . .
C8 C9 C10 106.80(17) . .
C8 C9 C23A 126.82(19) . .
C10 C9 C23A 126.17(18) . .
N2 C10 C9 110.05(17) . .
N2 C10 C10 121.3(2) . 2_655
C9 C10 C10 128.5(2) . 2_655
N3 C11 C12 110.42(16) . .
N3 C11 C11 120.7(2) . 2_655
C12 C11 C11 128.8(2) . 2_655
C13 C12 C11 106.81(18) . .
C13 C12 C27A 126.3(2) . .
C11 C12 C27A 126.83(18) . .
C12 C13 C14 106.90(18) . .
C12 C13 C31 125.2(2) . .
C14 C13 C31 127.89(19) . .
N3 C14 C15 121.22(18) . .
N3 C14 C13 108.08(16) . .
C15 C14 C13 130.63(18) . .
C14 C15 C16 124.73(18) . .
C14 C15 C38 119.53(18) . .
C16 C15 C38 115.71(17) . .
C17 C16 N4 107.75(18) . .
C17 C16 C15 126.48(19) . .
N4 C16 C15 125.73(17) . .
C18 C17 C16 107.3(2) . .
C18 C17 H17 126.4 . .
C16 C17 H17 126.4 . .
C17 C18 C19 107.7(2) . .
C17 C18 H18 126.2 . .
C19 C18 H18 126.2 . .
N4 C19 C18 109.04(19) . .
N4 C19 C1 127.17(19) . .
C18 C19 C1 123.2(2) . .
C1 C20A H20A 109.5 . .
C1 C20A H20B 109.5 . .
C1 C20A H20C 109.5 . .
C1 C21A H21A 109.5 . .
C1 C21A H21B 109.5 . .
C1 C21A H21C 109.5 . .
C1 C20B H20D 109.5 . .
C1 C20B H20E 109.5 . .
H20D C20B H20E 109.5 . .
C1 C20B H20F 109.5 . .
H20D C20B H20F 109.5 . .
H20E C20B H20F 109.5 . .
C1 C21B H21D 109.5 . .
C1 C21B H21E 109.5 . .
H21D C21B H21E 109.5 . .
C1 C21B H21F 109.5 . .
H21D C21B H21F 109.5 . .
H21E C21B H21F 109.5 . .
C8 C22 H22A 109.5 . .
C8 C22 H22B 109.5 . .
H22A C22 H22B 109.5 . .
C8 C22 H22C 109.5 . .
H22A C22 H22C 109.5 . .
H22B C22 H22C 109.5 . .
C9 C23A C24A 112.5(2) . .
C9 C23A H23A 109.1 . .
C24A C23A H23A 109.1 . .
C9 C23A H23B 109.1 . .
C24A C23A H23B 109.1 . .
H23A C23A H23B 107.8 . .
C25A C24A C26A 113.8(5) . .
C25A C24A C23A 110.7(4) . .
C26A C24A C23A 107.5(4) . .
C25A C24A H24A 108.2 . .
C26A C24A H24A 108.2 . .
C23A C24A H24A 108.2 . .
C25B C24B C26B 109.4(7) . .
C25B C24B H24B 109.1 . .
C26B C24B H24B 109.1 . .
C24B C25B H25D 109.5 . .
C24B C25B H25E 109.5 . .
H25D C25B H25E 109.5 . .
C24B C25B H25F 109.5 . .
H25D C25B H25F 109.5 . .
H25E C25B H25F 109.5 . .
C24B C26B H26D 109.5 . .
C24B C26B H26E 109.5 . .
H26D C26B H26E 109.5 . .
C24B C26B H26F 109.5 . .
H26D C26B H26F 109.5 . .
H26E C26B H26F 109.5 . .
C12 C27A C28A 109.1(3) . .
C12 C27A H27A 109.9 . .
C28A C27A H27A 109.9 . .
C12 C27A H27B 109.9 . .
C28A C27A H27B 109.9 . .
H27A C27A H27B 108.3 . .
C29A C28A C30A 111.8(7) . .
C29A C28A C27A 116.6(6) . .
C30A C28A C27A 107.4(6) . .
C29A C28A H28A 106.9 . .
C30A C28A H28A 106.9 . .
C27A C28A H28A 106.9 . .
C29B C28B C30B 113.3(6) . .
C29B C28B H28B 107.0 . .
C30B C28B H28B 107.0 . .
C28B C29B H29D 109.5 . .
C28B C29B H29E 109.5 . .
H29D C29B H29E 109.5 . .
C28B C29B H29F 109.5 . .
H29D C29B H29F 109.5 . .
H29E C29B H29F 109.5 . .
C28B C30B H30D 109.5 . .
C28B C30B H30E 109.5 . .
H30D C30B H30E 109.5 . .
C28B C30B H30F 109.5 . .
H30D C30B H30F 109.5 . .
H30E C30B H30F 109.5 . .
C13 C31 H31A 109.5 . .
C13 C31 H31B 109.5 . .
H31A C31 H31B 109.5 . .
C13 C31 H31C 109.5 . .
H31A C31 H31C 109.5 . .
H31B C31 H31C 109.5 . .
C37 C32 C33 118.2(2) . .
C37 C32 C6 121.01(19) . .
C33 C32 C6 120.8(2) . .
C34 C33 C32 120.4(3) . .
C34 C33 H33 119.8 . .
C32 C33 H33 119.8 . .
C35 C34 C33 121.0(3) . .
C35 C34 H34 119.5 . .
C33 C34 H34 119.5 . .
C34 C35 C36 119.4(2) . .
C34 C35 H35 120.3 . .
C36 C35 H35 120.3 . .
C35 C36 C37 120.4(3) . .
C35 C36 H36 119.8 . .
C37 C36 H36 119.8 . .
C32 C37 C36 120.5(3) . .
C32 C37 H37 119.8 . .
C36 C37 H37 119.8 . .
C43 C38 C39 118.2(2) . .
C43 C38 C15 122.1(2) . .
C39 C38 C15 119.7(2) . .
C40 C39 C38 120.5(3) . .
C40 C39 H39 119.8 . .
C38 C39 H39 119.8 . .
C39 C40 C41 119.7(3) . .
C39 C40 H40 120.1 . .
C41 C40 H40 120.1 . .
C42 C41 C40 119.8(2) . .
C42 C41 H41 120.1 . .
C40 C41 H41 120.1 . .
C41 C42 C43 120.7(3) . .
C41 C42 H42 119.7 . .
C43 C42 H42 119.7 . .
C38 C43 C42 121.1(3) . .
C38 C43 H43 119.5 . .
C42 C43 H43 119.5 . .
C45 C44 C45 123.5(8) . 2_665
C45 C44 H44 118.2 . .
C45 C44 H44 118.2 2_665 .
C46 C45 C44 118.0(6) . .
C46 C45 H45 121.0 . .
C44 C45 H45 121.0 . .
C45 C46 C47 119.0(5) . .
C45 C46 H46 120.5 . .
C47 C46 H46 120.5 . .
C46 C47 C46 122.5(6) 2_665 .
C46 C47 H47 118.8 2_665 .
C46 C47 H47 118.8 . .
C2 N1 C5 108.24(16) . .
C2 N1 H1N 125.9 . .
C5 N1 H1N 125.9 . .
C10 N2 C7 108.10(16) . .
C10 N2 H2N 126.0 . .
C7 N2 H2N 126.0 . .
C11 N3 C14 107.78(16) . .
C11 N3 H3N 126.1 . .
C14 N3 H3N 126.1 . .
C19 N4 C16 108.28(16) . .
C19 N4 H4N 125.9 . .
C16 N4 H4N 125.9 . .

loop_
_geom_bond_atom_site_label_1
_geom_bond_atom_site_label_2
_geom_bond_distance
_geom_bond_site_symmetry_2
C1 C20B 1.410(10) .
C1 C21A 1.454(8) .
C1 C2 1.501(3) .
C1 C19 1.514(3) .
C1 C20A 1.688(11) .
C1 C21B 1.699(9) .
C2 N1 1.337(3) .
C2 C3 1.408(3) .
C3 C4 1.366(4) .
C3 H3 0.9500 .
C4 C5 1.417(3) .
C4 H4 0.9500 .
C5 N1 1.390(3) .
C5 C6 1.406(3) .
C6 C7 1.404(3) .
C6 C32 1.500(3) .
C7 N2 1.391(2) .
C7 C8 1.434(3) .
C8 C9 1.381(3) .
C8 C22 1.505(3) .
C9 C10 1.426(3) .
C9 C23A 1.506(3) .
C10 N2 1.343(2) .
C10 C10 1.453(4) 2_655
C11 N3 1.342(2) .
C11 C12 1.434(3) .
C11 C11 1.454(4) 2_655
C12 C13 1.373(3) .
C12 C27A 1.509(3) .
C13 C14 1.450(3) .
C13 C31 1.499(3) .
C14 N3 1.392(2) .
C14 C15 1.397(3) .
C15 C16 1.416(3) .
C15 C38 1.499(3) .
C16 C17 1.395(3) .
C16 N4 1.399(3) .
C17 C18 1.374(4) .
C17 H17 0.9500 .
C18 C19 1.404(3) .
C18 H18 0.9500 .
C19 N4 1.333(3) .
C20A H20A 0.9800 .
C20A H20B 0.9800 .
C20A H20C 0.9800 .
C21A H21A 0.9800 .
C21A H21B 0.9800 .
C21A H21C 0.9800 .
C20B H20D 0.9800 .
C20B H20E 0.9800 .
C20B H20F 0.9800 .
C21B H21D 0.9800 .
C21B H21E 0.9800 .
C21B H21F 0.9800 .
C22 H22A 0.9800 .
C22 H22B 0.9800 .
C22 H22C 0.9800 .
C23A C24A 1.537(5) .
C23A H23A 0.9900 .
C23A H23B 0.9900 .
C24A C25A 1.506(2) .
C24A C26A 1.535(7) .
C24A H24A 1.0000 .
C25A H25A 0.9800 .
C25A H25B 0.9800 .
C25A H25C 0.9800 .
C26A H26A 0.9800 .
C26A H26B 0.9800 .
C26A H26C 0.9800 .
C24B C25B 1.500(2) .
C24B C26B 1.543(8) .
C24B H24B 1.0000 .
C25B H25D 0.9800 .
C25B H25E 0.9800 .
C25B H25F 0.9800 .
C26B H26D 0.9800 .
C26B H26E 0.9800 .
C26B H26F 0.9800 .
C27A C28A 1.602(8) .
C27A H27A 0.9900 .
C27A H27B 0.9900 .
C28A C29A 1.501(2) .
C28A C30A 1.525(10) .
C28A H28A 1.0000 .
C29A H29A 0.9800 .
C29A H29B 0.9800 .
C29A H29C 0.9800 .
C30A H30A 0.9800 .
C30A H30B 0.9800 .
C30A H30C 0.9800 .
C28B C29B 1.502(2) .
C28B C30B 1.511(8) .
C28B H28B 1.0000 .
C29B H29D 0.9800 .
C29B H29E 0.9800 .
C29B H29F 0.9800 .
C30B H30D 0.9800 .
C30B H30E 0.9800 .
C30B H30F 0.9800 .
C31 H31A 0.9800 .
C31 H31B 0.9800 .
C31 H31C 0.9800 .
C32 C37 1.378(3) .
C32 C33 1.389(3) .
C33 C34 1.382(3) .
C33 H33 0.9500 .
C34 C35 1.355(5) .
C34 H34 0.9500 .
C35 C36 1.369(5) .
C35 H35 0.9500 .
C36 C37 1.390(4) .
C36 H36 0.9500 .
C37 H37 0.9500 .
C38 C43 1.370(3) .
C38 C39 1.390(4) .
C39 C40 1.389(4) .
C39 H39 0.9500 .
C40 C41 1.392(5) .
C40 H40 0.9500 .
C41 C42 1.338(5) .
C41 H41 0.9500 .
C42 C43 1.393(4) .
C42 H42 0.9500 .
C43 H43 0.9500 .
C44 C45 1.385(2) .
C44 C45 1.385(2) 2_665
C44 H44 0.9500 .
C45 C46 1.381(2) .
C45 H45 0.9500 .
C46 C47 1.384(2) .
C46 H46 0.9500 .
C47 C46 1.384(2) 2_665
C47 H47 0.9500 .
N1 H1N 0.8800 .
N2 H2N 0.8800 .
N3 H3N 0.8800 .
N4 H4N 0.8800 .

loop_
_platon_squeeze_void_nr
_platon_squeeze_void_average_x
_platon_squeeze_void_average_y
_platon_squeeze_void_average_z
_platon_squeeze_void_volume
_platon_squeeze_void_count_electrons
1 0.000 0.500 0.113 77.9 4.0
2 0.500 1.000 0.613 77.9 4.0
